data_2011842
loop_
_publ_author_name
'Bujak, Maciej'
'Osadczuk, Przemys\/law'
'Zaleski, Jacek'

_publ_section_title
;
 Aminoguanidinium(2+) aminoguanidinium(1+) hexachloroantimonate(III) at
 295 and 92K
;
_journal_issue 4
_journal_name_full 'Acta Crystallographica Section C'
_journal_page_first 388
_journal_page_last 391
_journal_paper_doi 10.1107/S0108270101000774
_journal_volume 57
_journal_year 2001
_chemical_formula_iupac '(CH7 N4 )(CH8 N4 )[SbCl6 ]'
_chemical_formula_moiety 'CH7 N4 + , CH8 N4 2+ ,  SbCl6 3- '
_chemical_formula_sum 'C2 H15 Cl6 N8 Sb'
_chemical_formula_weight 485.67
_chemical_name_systematic
;
 Aminoguanidinium(1+)(2+) heksachloroantimonate(III)
;
_space_group_IT_number 7
_symmetry_cell_setting monoclinic
_symmetry_space_group_name_Hall 'P -2yc'
_symmetry_space_group_name_H-M 'P 1 c 1'
_audit_creation_method SHELXL-97
_cell_angle_alpha 90.00
_cell_angle_beta 95.27(3)
_cell_angle_gamma 90.00
_cell_formula_units_Z 4
_cell_length_a 7.426(2)
_cell_length_b 13.836(3)
_cell_length_c 15.403(3)
_cell_measurement_reflns_used 40
_cell_measurement_temperature 92.0(5)
_cell_measurement_theta_max 14
_cell_measurement_theta_min 7
_cell_volume 1575.9(6)
_computing_cell_refinement 'Kuma Diffraction Software'
_computing_data_collection 'Kuma Diffraction Software (Kuma, 1996)'
_computing_data_reduction 'Kuma Diffraction Software'
_computing_molecular_graphics 'SHELXTL (Sheldrick, 1990)'
_computing_publication_material SHELXL97
_computing_structure_refinement 'SHELXL97 (Sheldrick, 1997)'
_computing_structure_solution 'SHELXS97 (Sheldrick, 1997)'
_diffrn_ambient_temperature 295(2)
_diffrn_measured_fraction_theta_full .999
_diffrn_measured_fraction_theta_max .999
_diffrn_measurement_device_type 'KUMA KM--4 Diffractometer'
_diffrn_measurement_method '\w--\q scan'
_diffrn_radiation_monochromator graphite
_diffrn_radiation_source 'fine-focus sealed tube'
_diffrn_radiation_type MoK\a
_diffrn_radiation_wavelength .71073
_diffrn_reflns_av_R_equivalents .0000
_diffrn_reflns_av_sigmaI/netI .0148
_diffrn_reflns_limit_h_max 8
_diffrn_reflns_limit_h_min -8
_diffrn_reflns_limit_k_max 0
_diffrn_reflns_limit_k_min -16
_diffrn_reflns_limit_l_max 17
_diffrn_reflns_limit_l_min -18
_diffrn_reflns_number 5579
_diffrn_reflns_theta_full 25.06
_diffrn_reflns_theta_max 25.06
_diffrn_reflns_theta_min 1.47
_diffrn_standards_decay_% 1.1
_diffrn_standards_interval_count 50
_diffrn_standards_number 2
_exptl_absorpt_coefficient_mu 2.761
_exptl_absorpt_correction_T_max .437
_exptl_absorpt_correction_T_min .360
_exptl_absorpt_correction_type psi-scan
_exptl_absorpt_process_details '(Sheldrick, 1990)'
_exptl_crystal_colour colourless
_exptl_crystal_density_diffrn 2.047
_exptl_crystal_density_method 'not measured'
_exptl_crystal_description irregular
_exptl_crystal_F_000 944
_exptl_crystal_size_max .40
_exptl_crystal_size_mid .40
_exptl_crystal_size_min .30
_refine_diff_density_max .478
_refine_diff_density_min -.558
_refine_ls_abs_structure_details '(Flack, 1983)'
_refine_ls_abs_structure_Flack -.026(15)
_refine_ls_extinction_method none
_refine_ls_goodness_of_fit_ref 1.093
_refine_ls_hydrogen_treatment constr
_refine_ls_matrix_type full
_refine_ls_number_parameters 319
_refine_ls_number_reflns 5579
_refine_ls_number_restraints 27
_refine_ls_restrained_S_all 1.090
_refine_ls_R_factor_all .0212
_refine_ls_R_factor_gt .0192
_refine_ls_shift/su_max .001
_refine_ls_shift/su_mean .000
_refine_ls_structure_factor_coef Fsqd
_refine_ls_weighting_details
;
 w = 1/[\s^2^(Fo^2^)+(0.0216P)^2^+2.2178P] where P=(Fo^2^+2Fc^2^)/3
;
_refine_ls_weighting_scheme sigma
_refine_ls_wR_factor_ref .0477
_reflns_number_gt 5334
_reflns_number_total 5579
_reflns_threshold_expression I>2\s(I)
_cod_data_source_file bj1014.cif
_cod_data_source_block Iat92K
_cod_original_sg_symbol_H-M 'P c'
_cod_database_code 2011842

loop_
_symmetry_equiv_pos_as_xyz
'x, y, z'
'x, -y, z+1/2'

loop_
_atom_site_label
_atom_site_fract_x
_atom_site_fract_y
_atom_site_fract_z
_atom_site_U_iso_or_equiv
_atom_site_adp_type
_atom_site_calc_flag
_atom_site_refinement_flags
_atom_site_occupancy
_atom_site_disorder_assembly
_atom_site_disorder_group
_atom_site_type_symbol
Sb1 .21663(3) .24731(2) .50009(2) .01226(7) Uani d . 1 . . Sb
Cl1 .16847(15) .08646(7) .43343(7) .0197(2) Uani d . 1 . . Cl
Cl2 .31288(14) .43630(7) .57333(6) .01589(19) Uani d . 1 . . Cl
Cl3 -.02444(13) .32359(7) .39779(6) .0187(2) Uani d . 1 . . Cl
Cl4 .50038(14) .17844(7) .61877(7) .0210(2) Uani d . 1 . . Cl
Cl5 -.00845(14) .21124(7) .61105(7) .0219(2) Uani d . 1 . . Cl
Cl6 .46172(13) .29562(7) .38473(6) .0180(2) Uani d . 1 . . Cl
Sb2 -.21786(2) .73996(2) .498970(10) .01230(7) Uani d . 1 . . Sb
Cl7 -.43114(13) .69876(7) .60558(6) .0179(2) Uani d . 1 . . Cl
Cl8 .03592(14) .79826(7) .37311(7) .0203(2) Uani d . 1 . . Cl
Cl9 -.19014(16) .90405(7) .55862(7) .0221(2) Uani d . 1 . . Cl
Cl10 -.32523(15) .55302(7) .42652(7) .0192(2) Uani d . 1 . . Cl
Cl11 -.46382(13) .79786(7) .39081(6) .01658(19) Uani d . 1 . . Cl
Cl12 .04560(13) .65015(7) .61760(6) .01566(19) Uani d . 1 . . Cl
C1 -.2339(6) .4386(3) .6944(3) .0145(8) Uani d . 1 . . C
N1 -.3151(4) .3646(2) .7274(2) .0156(7) Uani d . 1 . . N
H11 -.3198 .3640 .7856 .051(4) Uiso d R 1 . . H
H12 -.3706 .3151 .6980 .051(4) Uiso d R 1 . . H
N2 -.1783(4) .5131(2) .7429(2) .0194(7) Uani d . 1 . . N
H21 -.1816 .5063 .8008 .051(4) Uiso d R 1 . . H
H22 -.1412 .5673 .7176 .051(4) Uiso d R 1 . . H
N3 -.1992(5) .4407(2) .6096(2) .0170(7) Uani d . 1 . . N
H3 -.1778 .4975 .5838 .021(6) Uiso d R 1 . . H
N4 -.2892(5) .3740(3) .5504(2) .0179(8) Uani d . 1 . . N
H41 -.4094 .3800 .5525 .039(6) Uiso d R 1 . . H
H42 -.2520 .3151 .5692 .039(6) Uiso d R 1 . . H
H43 -.3054 .3802 .4920 .039(6) Uiso d R 1 . . H
C2 .2442(5) .5527(3) .3096(3) .0158(8) Uani d . 1 . . C
N5 .2253(5) .6343(2) .2676(2) .0164(7) Uani d . 1 . . N
H51 .2572 .6366 .2127 .051(4) Uiso d R 1 . . H
H52 .1772 .6867 .2912 .051(4) Uiso d R 1 . . H
N6 .2853(5) .4718(2) .2716(2) .0193(7) Uani d . 1 . . N
H61 .2552 .4707 .2136 .051(4) Uiso d R 1 . . H
H62 .3161 .4168 .3004 .051(4) Uiso d R 1 . . H
N7 .2093(5) .5466(2) .3952(2) .0172(7) Uani d . 1 . . N
H7 .2510 .4946 .4258 .021(6) Uiso d R 1 . . H
N8 .2636(5) .6259(2) .4510(2) .0159(7) Uani d . 1 . . N
H81 .3837 .6262 .4658 .039(6) Uiso d R 1 . . H
H82 .2290 .6222 .5053 .039(6) Uiso d R 1 . . H
H83 .2355 .6845 .4282 .039(6) Uiso d R 1 . . H
C3 .2785(6) .0559(3) .1963(3) .0193(9) Uani d . 1 . . C
N9 .2154(5) .1391(3) .2207(2) .0209(8) Uani d . 1 . . N
H91 .2056 .1530 .2771 .051(4) Uiso d R 1 . . H
H92 .2112 .1856 .1798 .051(4) Uiso d R 1 . . H
N10 .3108(5) -.0167(3) .2520(2) .0246(8) Uani d . 1 . . N
H101 .3022 -.0018 .3083 .051(4) Uiso d R 1 . . H
H102 .3684 -.0678 .2313 .051(4) Uiso d R 1 . . H
N11 .3114(5) .0419(3) .1131(2) .0174(7) Uani d . 1 . . N
H111 .3397 -.0202 .1033 .021(6) Uiso d R 1 . . H
N12 .2699(5) .1169(2) .0527(2) .0222(8) Uani d . 1 . . N
H121 .1863 .1040 .0082 .051(4) Uiso d R 1 . . H
H122 .3629 .1262 .0201 .051(4) Uiso d R 1 . . H
C4 -.2714(7) 1.0646(4) .3292(4) .0408(15) Uani d U 1 . . C
N13 -.2955(5) 1.1322(2) .2730(2) .0213(8) Uani d . 1 . . N
H131 -.3364 1.1903 .2887 .051(4) Uiso d R 1 . . H
H132 -.2711 1.1218 .2176 .051(4) Uiso d R 1 . . H
N14 -.3162(6) 1.0891(3) .4194(3) .0425(13) Uani d . 1 . . N
H141 -.3567 1.1486 .4312 .051(4) Uiso d R 1 . . H
H142 -.3026 1.0443 .4619 .051(4) Uiso d R 1 . . H
N151 -.2085(6) .9824(3) .3178(3) .0193(9) Uani d PU .75 . . N
H151 -.1932 .9383 .3608 .021(6) Uiso d PR .75 . . H
N152 -.2463(18) 1.0219(11) .3857(9) .020(3) Uani d PU .25 . . N
H152 -.2500 1.0128 .4434 .021(6) Uiso d PR .25 . . H
N16 -.1662(5) .9643(3) .2374(2) .0317(9) Uani d . 1 . . N
H161 -.0499 .9572 .2266 .051(4) Uiso d R 1 . . H
H162 -.2533 .9548 .1936 .051(4) Uiso d R 1 . . H

loop_
_atom_site_aniso_label
_atom_site_aniso_U_11
_atom_site_aniso_U_22
_atom_site_aniso_U_33
_atom_site_aniso_U_12
_atom_site_aniso_U_13
_atom_site_aniso_U_23
Sb1 .01483(15) .01068(12) .01142(14) .00152(9) .00200(12) .00028(9)
Cl1 .0291(6) .0134(4) .0170(5) -.0010(4) .0035(4) -.0016(4)
Cl2 .0215(5) .0151(4) .0115(4) .0021(4) .0041(4) .0010(3)
Cl3 .0179(5) .0224(5) .0159(5) .0029(4) .0017(4) .0046(4)
Cl4 .0217(5) .0158(5) .0250(5) -.0028(4) -.0005(4) .0042(4)
Cl5 .0236(5) .0238(5) .0196(5) .0035(4) .0089(4) .0044(4)
Cl6 .0205(5) .0167(5) .0175(5) .0039(4) .0059(4) .0005(4)
Sb2 .01313(14) .01184(12) .01204(14) .00000(11) .00177(12) .00080(11)
Cl7 .0156(5) .0238(5) .0148(5) -.0017(4) .0040(4) .0013(4)
Cl8 .0200(5) .0261(5) .0152(5) .0055(4) .0044(4) .0012(4)
Cl9 .0282(6) .0201(5) .0182(5) -.0038(4) .0034(4) -.0042(4)
Cl10 .0243(5) .0166(5) .0174(5) .0044(4) .0069(4) .0034(4)
Cl11 .0140(4) .0189(5) .0166(4) -.0002(4) .0002(3) .0030(4)
Cl12 .0145(5) .0195(5) .0133(4) -.0001(4) .0027(3) .0031(4)
C1 .014(2) .0148(19) .0151(19) .0010(16) .0022(15) .0009(16)
N1 .0156(16) .0178(17) .0138(16) -.0024(14) .0032(14) .0016(13)
N2 .0241(19) .0186(18) .0164(16) -.0051(14) .0065(14) .0011(14)
N3 .0199(19) .0169(18) .0149(17) -.0063(14) .0055(14) .0017(13)
N4 .0207(19) .0212(18) .0115(17) -.0002(14) -.0001(14) .0037(13)
C2 .011(2) .021(2) .015(2) -.0036(16) -.0010(16) .0026(17)
N5 .0219(18) .0193(17) .0084(15) .0050(14) .0033(13) .0003(13)
N6 .0281(19) .0146(17) .0145(16) .0021(14) -.0020(14) -.0017(13)
N7 .024(2) .0156(17) .0115(16) -.0044(14) -.0008(14) .0025(13)
N8 .0174(18) .0161(17) .0137(17) -.0036(14) -.0002(14) -.0010(13)
C3 .019(2) .019(2) .020(2) -.0001(17) -.0007(16) -.0051(17)
N9 .028(2) .0199(18) .0158(17) .0072(15) .0067(15) -.0027(13)
N10 .036(2) .022(2) .0159(17) .0115(16) .0067(15) .0040(14)
N11 .0217(19) .0129(17) .0178(17) .0014(14) .0032(14) .0012(13)
N12 .033(2) .0165(17) .0179(18) .0004(15) .0070(15) .0041(14)
C4 .024(3) .036(3) .059(4) -.011(2) -.016(3) .023(3)
N13 .032(2) .0149(17) .0177(17) .0069(15) .0073(15) .0019(14)
N14 .051(3) .026(2) .056(3) .024(2) .037(2) .015(2)
N151 .021(2) .016(2) .022(2) .0017(18) .0064(18) .0023(18)
N152 .016(7) .024(7) .021(7) -.012(6) .000(5) -.002(6)
N16 .033(2) .028(2) .032(2) -.0041(17) -.0065(17) .0057(17)

loop_
_atom_type_symbol
_atom_type_description
_atom_type_scat_dispersion_real
_atom_type_scat_dispersion_imag
_atom_type_scat_source
C C .0033 .0016 'International Tables Vol C Tables 4.2.6.8 and 6.1.1.4'
H H .0000 .0000 'International Tables Vol C Tables 4.2.6.8 and 6.1.1.4'
N N .0061 .0033 'International Tables Vol C Tables 4.2.6.8 and 6.1.1.4'
Cl Cl .1484 .1585 'International Tables Vol C Tables 4.2.6.8 and 6.1.1.4'
Sb Sb -.5866 1.5461 'International Tables Vol C Tables 4.2.6.8 and 6.1.1.4'

loop_
_geom_angle_atom_site_label_1
_geom_angle_atom_site_label_2
_geom_angle_atom_site_label_3
_geom_angle
_geom_angle_publ_flag
Cl1 Sb1 Cl2 173.85(4) y
Cl1 Sb1 Cl3 92.89(4) y
Cl1 Sb1 Cl4 92.07(4) y
Cl1 Sb1 Cl5 91.35(4) y
Cl1 Sb1 Cl6 91.70(4) y
Cl2 Sb1 Cl3 90.06(4) y
Cl2 Sb1 Cl4 84.85(3) y
Cl2 Sb1 Cl5 93.95(3) y
Cl2 Sb1 Cl6 83.00(3) y
Cl3 Sb1 Cl4 174.79(3) y
Cl3 Sb1 Cl5 91.69(4) y
Cl3 Sb1 Cl6 88.18(4) y
Cl4 Sb1 Cl5 89.78(4) y
Cl4 Sb1 Cl6 90.09(4) y
Cl5 Sb1 Cl6 176.95(3) y
Cl7 Sb2 Cl8 177.50(3) y
Cl7 Sb2 Cl9 90.08(4) y
Cl7 Sb2 Cl10 83.03(3) y
Cl7 Sb2 Cl11 92.50(4) y
Cl7 Sb2 Cl12 85.21(4) y
Cl8 Sb2 Cl9 87.49(4) y
Cl8 Sb2 Cl10 99.28(3) y
Cl8 Sb2 Cl11 86.89(4) y
Cl8 Sb2 Cl12 95.68(3) y
Cl9 Sb2 Cl10 168.90(4) y
Cl9 Sb2 Cl11 89.08(4) y
Cl9 Sb2 Cl12 97.76(4) y
Cl10 Sb2 Cl11 82.56(3) y
Cl10 Sb2 Cl12 90.35(3) y
Cl11 Sb2 Cl12 172.78(3) y
C1 N1 H11 117.0 ?
C1 N1 H12 127.2 ?
C1 N2 H21 116.4 ?
C1 N2 H22 119.9 ?
C1 N3 N4 119.0(3) ?
C1 N3 H3 120.0 ?
N1 C1 N2 121.5(4) ?
N1 C1 N3 121.6(4) ?
N2 C1 N3 116.9(4) ?
N3 N4 H41 109.1 ?
N3 N4 H42 105.7 ?
N3 N4 H43 126.2 ?
N4 N3 H3 112.1 ?
H11 N1 H12 115.8 ?
H21 N2 H22 123.6 ?
H41 N4 H42 110.3 ?
H41 N4 H43 89.1 ?
H42 N4 H43 114.6 ?
C2 N5 H51 118.2 ?
C2 N5 H52 121.8 ?
C2 N6 H61 114.2 ?
C2 N6 H62 124.1 ?
C2 N7 N8 117.7(3) ?
C2 N7 H7 117.8 ?
N5 C2 N6 122.4(4) ?
N5 C2 N7 120.7(4) ?
N6 C2 N7 116.8(4) ?
N7 N8 H81 112.0 ?
N7 N8 H82 115.3 ?
N7 N8 H83 114.5 ?
N8 N7 H7 103.6 ?
N9 C3 N10 121.8(4) ?
N9 C3 N11 120.2(4) ?
N10 C3 N11 118.1(4) ?
H51 N5 H52 120.0 ?
H61 N6 H62 120.2 ?
H81 N8 H82 97.2 ?
H81 N8 H83 106.5 ?
H82 N8 H83 109.7 ?
C3 N9 H91 121.9 ?
C3 N9 H92 114.7 ?
C3 N10 H101 115.2 ?
C3 N10 H102 115.4 ?
C3 N11 N12 118.4(4) ?
C3 N11 H111 111.3 ?
N11 N12 H121 116.8 ?
N11 N12 H122 109.9 ?
N12 N11 H111 129.3 ?
H91 N9 H92 121.5 ?
H101 N10 H102 126.9 ?
H121 N12 H122 96.6 ?
C4 N13 H131 120.1 ?
C4 N13 H132 119.9 ?
C4 N14 H141 120.0 ?
C4 N14 H142 120.0 ?
C4 N151 N16 115.2(5) ?
C4 N151 H151 122.5 ?
C4 N152 N14 82.7(11) ?
C4 N152 H142 123.8 ?
C4 N152 H152 151.0 ?
N13 C4 N14 115.8(5) ?
N14 N152 H142 41.5 ?
N14 N152 H152 68.3 ?
N151 C4 N13 127.1(6) ?
N151 C4 N14 117.0(5) ?
N151 N16 H161 120.3 ?
N151 N16 H162 120.7 ?
N152 C4 N13 167.0(10) ?
N152 C4 N14 53.0(9) ?
N152 N14 C4 44.3(7) ?
N152 N14 H141 163.1 ?
N152 N14 H142 76.0 ?
N152 N14 H152 43.8 ?
N16 N151 H151 122.3 ?
H131 N13 H132 120.0 ?
H141 N14 H142 120.0 ?
H141 N14 H152 150.6 ?
H142 N14 H152 32.9 ?
H142 N152 H152 27.6 ?
H161 N16 H162 118.8 ?

loop_
_geom_bond_atom_site_label_1
_geom_bond_atom_site_label_2
_geom_bond_site_symmetry_2
_geom_bond_distance
_geom_bond_publ_flag
Sb1 Cl1 . 2.4633(11) y
Sb1 Cl2 . 2.9108(11) y
Sb1 Cl3 . 2.5067(12) y
Sb1 Cl4 . 2.8253(13) y
Sb1 Cl5 . 2.5472(13) y
Sb1 Cl6 . 2.7405(13) y
Sb2 Cl7 . 2.4511(12) y
Sb2 Cl8 . 2.9380(13) y
Sb2 Cl9 . 2.4508(11) y
Sb2 Cl10 . 2.8995(12) y
Sb2 Cl11 . 2.4888(12) y
Sb2 Cl12 . 2.8379(12) y
C1 N1 . 1.314(5) ?
C1 N2 . 1.316(5) ?
C1 N3 . 1.356(5) ?
N3 N4 . 1.421(5) ?
N1 H11 . .8999 ?
N1 H12 . .9000 ?
N2 H21 . .9001 ?
N2 H22 . .9000 ?
N3 H3 . .8999 ?
N4 H41 . .9000 ?
N4 H42 . .9000 ?
N4 H43 . .9000 ?
C2 N5 . 1.303(5) ?
C2 N6 . 1.312(5) ?
C2 N7 . 1.369(5) ?
N7 N8 . 1.429(5) ?
N5 H51 . .8999 ?
N5 H52 . .8999 ?
N6 H61 . .9001 ?
N6 H62 . .9000 ?
N7 H7 . .9000 ?
N8 H81 . .9000 ?
N8 H82 . .9000 ?
N8 H83 . .9000 ?
C3 N9 . 1.311(5) ?
C3 N10 . 1.328(5) ?
C3 N11 . 1.341(6) ?
N11 N12 . 1.408(5) ?
N9 H91 . .9001 ?
N9 H92 . .9000 ?
N10 H101 . .9001 ?
N10 H102 . .9000 ?
N11 H111 . .9001 ?
N12 H121 . .9000 ?
N12 H122 . .9000 ?
C4 N13 . 1.276(6) ?
C4 N14 . 1.497(8) ?
C4 N152 . 1.055(15) ?
C4 N151 . 1.249(7) ?
N151 N16 . 1.330(6) ?
N13 H131 . .9000 ?
N13 H132 . .9000 ?
N14 H141 . .9001 ?
N14 H142 . .9000 ?
N151 H151 . .9000 ?
N152 H152 . .9001 ?
N16 H161 . .9000 ?
N16 H162 . .9000 ?

loop_
_geom_hbond_atom_site_label_D
_geom_hbond_atom_site_label_H
_geom_hbond_atom_site_label_A
_geom_hbond_site_symmetry_A
_geom_hbond_distance_DH
_geom_hbond_distance_HA
_geom_hbond_distance_DA
_geom_hbond_angle_DHA
N1 H12 Cl4 1_455 .90 2.40 3.300(4) 176.2
N1 H11 Cl10 2_565 .90 2.46 3.279(3) 151.6
N2 H22 Cl12 . .90 2.45 3.267(3) 151.2
N2 H21 Cl10 2_565 .90 2.44 3.255(3) 151.2
N4 H41 Cl2 1_455 .90 2.26 3.129(4) 163.7
N4 H42 Cl5 . .90 2.35 3.152(4) 147.8
N5 H52 Cl8 . .90 2.31 3.192(3) 168.0
N5 H51 Cl2 2_564 .90 2.44 3.269(3) 153.2
N6 H62 Cl6 . .90 2.33 3.206(4) 165.7
N7 H7 Cl2 . .90 2.42 3.172(4) 141.8
N8 H83 Cl8 . .90 2.27 3.100(4) 152.8
N8 H82 Cl12 . .90 2.33 3.176(4) 156.7
N8 H81 Cl10 1_655 .90 2.51 3.270(4) 142.4
N11 H111 Cl4 2_554 .90 2.49 3.353(4) 159.8

loop_
_geom_torsion_atom_site_label_1
_geom_torsion_atom_site_label_2
_geom_torsion_atom_site_label_3
_geom_torsion_atom_site_label_4
_geom_torsion
N1 C1 N3 N4 15.4(6)
N2 C1 N3 N4 -166.3(4)
N5 C2 N7 N8 -39.0(5)
N6 C2 N7 N8 145.2(4)
N9 C3 N11 N12 -2.5(6)
N10 C3 N11 N12 177.2(4)
N13 C4 N14 N152 -172.2(10)
N13 C4 N151 N16 -1.4(8)
N14 C4 N151 N16 -178.4(4)
N13 C4 N152 N14 33(4)
